data_7716701
loop_
_publ_author_name
'Wen, Xuemei'
'Yi, Gangji'
'Zhang, Zhizhuan'
'Guo, Caihong'
'Zeng, Hongmei'
'Huang, Ling'
'Zou, Guohong'
'Lin, Zhien'

_publ_section_title
;
 Amine-directed synthesis, valence state control, and optical properties
 of two new organic-inorganic tin chlorides.
;
_journal_issue 31
_journal_name_full 'Dalton transactions (Cambridge, England : 2003)'
_journal_page_first 13195
_journal_page_last 13200
_journal_paper_doi 10.1039/d4dt01919a
_journal_volume 53
_journal_year 2024
_chemical_absolute_configuration unk
_chemical_formula_moiety '2(Cl2 Sn0.5), Cl, C9 H26 N3'
_chemical_formula_sum 'C9 H26 Cl5 N3 Sn'
_chemical_formula_weight 472.27
_space_group_crystal_system orthorhombic
_space_group_IT_number 36
_space_group_name_Hall 'C 2c -2'
_space_group_name_H-M_alt 'C m c 21'
_atom_sites_solution_hydrogens mixed
_atom_sites_solution_primary dual
_audit_creation_date 2024-04-18
_audit_creation_method
;
Olex2 1.2
(compiled 2018.05.29 svn.r3508 for OlexSys, GUI svn.r5506)
;
_audit_update_record
;
2024-07-03 deposited with the CCDC.	2024-07-19 downloaded from the CCDC.
;
_cell_angle_alpha 90
_cell_angle_beta 90
_cell_angle_gamma 90
_cell_formula_units_Z 4
_cell_length_a 13.6468(5)
_cell_length_b 11.6876(3)
_cell_length_c 11.4470(3)
_cell_measurement_reflns_used 1782
_cell_measurement_temperature 293(2)
_cell_measurement_theta_max 28.5980
_cell_measurement_theta_min 3.9070
_cell_volume 1825.78(9)
_computing_cell_refinement 'CrysAlisPro 1.171.40.67a (Rigaku OD, 2019)'
_computing_data_collection 'CrysAlisPro 1.171.40.67a (Rigaku OD, 2019)'
_computing_data_reduction 'CrysAlisPro 1.171.40.67a (Rigaku OD, 2019)'
_computing_molecular_graphics 'Olex2 (Dolomanov et al., 2009)'
_computing_publication_material 'Olex2 (Dolomanov et al., 2009)'
_computing_structure_refinement 'XL (Sheldrick, 2008)'
_computing_structure_solution 'ShelXT (Sheldrick, 2015)'
_diffrn_ambient_temperature 293(2)
_diffrn_detector 'CCD plate'
_diffrn_detector_area_resol_mean 16.0874
_diffrn_detector_type Eos
_diffrn_measured_fraction_theta_full 0.998
_diffrn_measured_fraction_theta_max 0.998
_diffrn_measurement_details
;
List of Runs (angles in degrees, time in seconds):

  # Type    Start    End  Width  t~exp~   \w     \q     \k     \f   Frames
#--------------------------------------------------------------------------
  1  \w    -86.00 -41.00   1.00    3.00    --  -15.32-178.00   0.00   45
  2  \w     -4.00  26.00   1.00    3.00    --   17.59  77.00 -90.00   30
  3  \w     12.00  75.00   1.00    3.00    --   17.59  38.00-150.00   63
;
_diffrn_measurement_device 'four-circle diffractometer'
_diffrn_measurement_device_type 'Xcalibur, Eos'
_diffrn_measurement_method '\w scans'
_diffrn_orient_matrix_type 'CrysAlisPro convention (1999,Acta A55,543-557)'
_diffrn_orient_matrix_UB_11 -0.0433370000
_diffrn_orient_matrix_UB_12 0.0054449000
_diffrn_orient_matrix_UB_13 0.0337895000
_diffrn_orient_matrix_UB_21 0.0260697000
_diffrn_orient_matrix_UB_22 0.0323580000
_diffrn_orient_matrix_UB_23 0.0421601000
_diffrn_orient_matrix_UB_31 -0.0119255000
_diffrn_orient_matrix_UB_32 0.0510804000
_diffrn_orient_matrix_UB_33 -0.0303241000
_diffrn_radiation_monochromator graphite
_diffrn_radiation_probe x-ray
_diffrn_radiation_type MoK\a
_diffrn_radiation_wavelength 0.71073
_diffrn_reflns_av_R_equivalents 0.0264
_diffrn_reflns_av_unetI/netI 0.0385
_diffrn_reflns_Laue_measured_fraction_full 0.998
_diffrn_reflns_Laue_measured_fraction_max 0.998
_diffrn_reflns_limit_h_max 15
_diffrn_reflns_limit_h_min -17
_diffrn_reflns_limit_k_max 14
_diffrn_reflns_limit_k_min -13
_diffrn_reflns_limit_l_max 14
_diffrn_reflns_limit_l_min -8
_diffrn_reflns_number 2529
_diffrn_reflns_point_group_measured_fraction_full 0.715
_diffrn_reflns_point_group_measured_fraction_max 0.701
_diffrn_reflns_theta_full 25.242
_diffrn_reflns_theta_max 26.370
_diffrn_reflns_theta_min 2.904
_diffrn_source 'fine-focus sealed X-ray tube'
_diffrn_source_type 'Enhance (Mo) X-ray Source'
_exptl_absorpt_coefficient_mu 2.120
_exptl_absorpt_correction_T_max 1.00000
_exptl_absorpt_correction_T_min 0.90038
_exptl_absorpt_correction_type multi-scan
_exptl_absorpt_process_details
;
CrysAlisPro 1.171.40.67a (Rigaku Oxford Diffraction, 2019)
Empirical absorption correction using spherical harmonics,
 implemented in SCALE3 ABSPACK scaling algorithm.
;
_exptl_crystal_colour 'clear colourless'
_exptl_crystal_colour_lustre clear
_exptl_crystal_colour_primary colourless
_exptl_crystal_density_diffrn 1.718
_exptl_crystal_description block
_exptl_crystal_F_000 944
_exptl_crystal_size_max 0.36
_exptl_crystal_size_mid 0.34
_exptl_crystal_size_min 0.26
_refine_diff_density_max 0.441
_refine_diff_density_min -0.418
_refine_diff_density_rms 0.091
_refine_ls_abs_structure_details
;
 Flack x determined using 311 quotients [(I+)-(I-)]/[(I+)+(I-)]
 (Parsons, Flack and Wagner, Acta Cryst. B69 (2013) 249-259).
;
_refine_ls_abs_structure_Flack -0.03(4)
_refine_ls_extinction_coef 0.0026(2)
_refine_ls_extinction_expression Fc^*^=kFc[1+0.001xFc^2^\l^3^/sin(2\q)]^-1/4^
_refine_ls_extinction_method 'SHELXL-2014/7 (Sheldrick 2014'
_refine_ls_goodness_of_fit_ref 1.118
_refine_ls_hydrogen_treatment constr
_refine_ls_matrix_type full
_refine_ls_number_parameters 112
_refine_ls_number_reflns 1368
_refine_ls_number_restraints 1
_refine_ls_restrained_S_all 1.118
_refine_ls_R_factor_all 0.0302
_refine_ls_R_factor_gt 0.0287
_refine_ls_shift/su_max 0.000
_refine_ls_shift/su_mean 0.000
_refine_ls_structure_factor_coef Fsqd
_refine_ls_weighting_details 'w=1/[\s^2^(Fo^2^)+(0.0252P)^2^+0.4075P] where P=(Fo^2^+2Fc^2^)/3'
_refine_ls_weighting_scheme calc
_refine_ls_wR_factor_gt 0.0625
_refine_ls_wR_factor_ref 0.0639
_reflns_Friedel_coverage 0.332
_reflns_Friedel_fraction_full 0.398
_reflns_Friedel_fraction_max 0.369
_reflns_number_gt 1332
_reflns_number_total 1368
_reflns_threshold_expression 'I > 2\s(I)'
_cod_data_source_file d4dt01919a2.cif
_cod_data_source_block xm3-24-5_auto
_cod_depositor_comments 'Adding full bibliography for 7716701--7716702.cif.'
_cod_database_code 7716701
_shelx_shelxl_version_number 2014/7
_chemical_oxdiff_formula 'C11 H10 N O'
_shelx_space_group_comment
;
The symmetry employed for this shelxl refinement is uniquely defined
by the following loop, which should always be used as a source of
symmetry information in preference to the above space-group names.
They are only intended as comments.
;
_shelx_estimated_absorpt_t_max 0.609
_shelx_estimated_absorpt_t_min 0.516
_reflns_odcompleteness_completeness 99.72
_reflns_odcompleteness_iscentric 1
_reflns_odcompleteness_theta 26.32
_olex2_refinement_description
;
1. Fixed Uiso
 At 1.2 times of:
  All C(H,H) groups, All N(H) groups, All N(H,H) groups
 At 1.5 times of:
  All C(H,H,H) groups
2. Others
 Fixed Sof: H1A(0.5) H1B(0.5) C3(0.5) H3A(0.5) H3B(0.5) C4(0.5) H4A(0.5)
 H4B(0.5) C3'(0.5) H3'A(0.5) H3'B(0.5) C4'(0.5) H4'A(0.5) H4'B(0.5) H5A(0.5)
 H5B(0.5) H5C(0.5)
3.a Riding coordinates:
 C5(H5A,H5B,H5C)
3.b Ternary CH refined with riding coordinates:
 N1(H1A), N1(H1B), N2(H2)
3.c Secondary CH2 refined with riding coordinates:
 C3(H3A,H3B), C4(H4A,H4B), C3'(H3'A,H3'B), C4'(H4'A,H4'B)
3.d Idealised Me refined as rotating group:
 C1(H1C,H1D,H1E), C2(H2A,H2B,H2C)
;
_olex2_submission_special_instructions 'No special instructions were received'
_oxdiff_exptl_absorpt_empirical_details
;
Empirical correction (ABSPACK) includes:
- Absorption correction using spherical harmonics
- Frame scaling
;
_oxdiff_exptl_absorpt_empirical_full_max 1.119
_oxdiff_exptl_absorpt_empirical_full_min 0.895

loop_
_space_group_symop_operation_xyz
'x, y, z'
'-x, -y, z+1/2'
'x, -y, z+1/2'
'-x, y, z'
'x+1/2, y+1/2, z'
'-x+1/2, -y+1/2, z+1/2'
'x+1/2, -y+1/2, z+1/2'
'-x+1/2, y+1/2, z'

loop_
_atom_site_label
_atom_site_type_symbol
_atom_site_fract_x
_atom_site_fract_y
_atom_site_fract_z
_atom_site_U_iso_or_equiv
_atom_site_adp_type
_atom_site_occupancy
_atom_site_site_symmetry_order
_atom_site_calc_flag
_atom_site_refinement_flags_posn
_atom_site_refinement_flags_adp
_atom_site_refinement_flags_occupancy
_atom_site_disorder_assembly
_atom_site_disorder_group
Sn1 Sn 0.0000 0.45659(4) 0.84118(5) 0.0295(2) Uani 1 2 d S T P . .
Cl1 Cl 0.0000 0.67684(17) 0.8206(2) 0.0404(6) Uani 1 2 d S T P . .
Cl2 Cl 0.0000 0.4345(2) 0.6245(2) 0.0416(6) Uani 1 2 d S T P . .
Cl3 Cl 0.21346(14) 0.43868(13) 0.81734(16) 0.0511(6) Uani 1 1 d . . . . .
Cl4 Cl 0.5000 0.6732(2) 0.8754(2) 0.0468(7) Uani 1 2 d S T P . .
N1 N 0.2590(3) 0.7008(4) 0.5389(5) 0.0356(14) Uani 1 1 d . . . . .
H1A H 0.2532 0.6473 0.4733 0.043 Uiso 0.5 1 calc R . . A 1
H1B H 0.2522 0.6479 0.4730 0.043 Uiso 0.5 1 calc R . . B 2
N2 N 0.5000 0.5686(6) 0.6356(7) 0.0312(17) Uani 1 2 d S T P . .
H2 H 0.5000 0.6166 0.7058 0.037 Uiso 1 2 calc RS T P C 1
C1 C 0.2634(7) 0.8174(6) 0.4903(7) 0.064(3) Uani 1 1 d . . . . .
H1C H 0.2045 0.8328 0.4472 0.096 Uiso 1 1 calc GR . . . .
H1D H 0.3189 0.8237 0.4392 0.096 Uiso 1 1 calc GR . . . .
H1E H 0.2696 0.8717 0.5528 0.096 Uiso 1 1 calc GR . . . .
C2 C 0.1721(6) 0.6871(6) 0.6123(7) 0.055(2) Uani 1 1 d . . . . .
H2A H 0.1769 0.7369 0.6788 0.083 Uiso 1 1 calc GR . . . .
H2B H 0.1677 0.6092 0.6384 0.083 Uiso 1 1 calc GR . . . .
H2C H 0.1146 0.7061 0.5681 0.083 Uiso 1 1 calc GR . . . .
C3 C 0.3606(9) 0.6973(12) 0.5800(15) 0.034(3) Uani 0.5 1 d . . . D 1
H3A H 0.3648 0.7304 0.6576 0.041 Uiso 0.5 1 calc R . . D 1
H3B H 0.4020 0.7415 0.5281 0.041 Uiso 0.5 1 calc R . . D 1
C4 C 0.3948(12) 0.5758(14) 0.5831(19) 0.039(5) Uani 0.5 1 d . . . D 1
H4A H 0.3950 0.5446 0.5046 0.047 Uiso 0.5 1 calc R . . D 1
H4B H 0.3502 0.5305 0.6302 0.047 Uiso 0.5 1 calc R . . D 1
C3' C 0.3353(10) 0.6483(11) 0.6241(11) 0.025(3) Uani 0.5 1 d . . . D 2
H3'A H 0.3525 0.7037 0.6838 0.031 Uiso 0.5 1 calc R . . D 2
H3'B H 0.3078 0.5814 0.6621 0.031 Uiso 0.5 1 calc R . . D 2
C4' C 0.4257(12) 0.6150(15) 0.5548(16) 0.033(4) Uani 0.5 1 d . . . D 2
H4'A H 0.4088 0.5579 0.4968 0.039 Uiso 0.5 1 calc R . . D 2
H4'B H 0.4518 0.6815 0.5147 0.039 Uiso 0.5 1 calc R . . D 2
C5 C 0.5000 0.4493(8) 0.6760(11) 0.065(4) Uani 1 2 d S T P D .
H5A H 0.5643 0.4292 0.7030 0.098 Uiso 0.5 1 d R . . E -1
H5B H 0.4818 0.3999 0.6126 0.098 Uiso 0.5 1 d R . . E -1
H5C H 0.4539 0.4407 0.7387 0.098 Uiso 0.5 1 d R . . E -1

loop_
_atom_site_aniso_label
_atom_site_aniso_U_11
_atom_site_aniso_U_22
_atom_site_aniso_U_33
_atom_site_aniso_U_23
_atom_site_aniso_U_13
_atom_site_aniso_U_12
Sn1 0.0374(3) 0.0281(3) 0.0230(3) -0.0009(4) 0.000 0.000
Cl1 0.0559(12) 0.0319(10) 0.0332(17) -0.0024(12) 0.000 0.000
Cl2 0.0508(14) 0.0488(14) 0.0250(12) -0.0073(11) 0.000 0.000
Cl3 0.0682(11) 0.0474(9) 0.0376(15) 0.0123(8) -0.0095(10) -0.0067(7)
Cl4 0.0534(13) 0.0574(15) 0.0295(15) -0.0110(11) 0.000 0.000
N1 0.029(3) 0.037(3) 0.040(3) -0.015(3) -0.009(3) 0.003(2)
N2 0.030(4) 0.036(4) 0.027(4) -0.005(3) 0.000 0.000
C1 0.085(7) 0.065(6) 0.043(5) -0.001(4) 0.013(4) -0.032(5)
C2 0.056(4) 0.050(5) 0.059(6) 0.008(4) 0.007(5) -0.019(4)
C3 0.024(6) 0.031(8) 0.049(10) -0.004(7) -0.017(8) 0.009(6)
C4 0.034(10) 0.028(10) 0.054(14) -0.010(9) -0.013(9) 0.006(7)
C3' 0.042(8) 0.021(7) 0.014(7) 0.004(5) 0.005(6) 0.009(6)
C4' 0.040(10) 0.027(10) 0.030(9) -0.002(7) 0.006(8) -0.005(7)
C5 0.112(11) 0.037(6) 0.046(7) 0.005(5) 0.000 0.000

loop_
_atom_type_symbol
_atom_type_description
_atom_type_scat_dispersion_real
_atom_type_scat_dispersion_imag
_atom_type_scat_source
C C 0.0033 0.0016 'International Tables Vol C Tables 4.2.6.8 and 6.1.1.4'
H H 0.0000 0.0000 'International Tables Vol C Tables 4.2.6.8 and 6.1.1.4'
Cl Cl 0.1484 0.1585 'International Tables Vol C Tables 4.2.6.8 and 6.1.1.4'
N N 0.0061 0.0033 'International Tables Vol C Tables 4.2.6.8 and 6.1.1.4'
Sn Sn -0.6537 1.4246 'International Tables Vol C Tables 4.2.6.8 and 6.1.1.4'

loop_
_geom_angle_atom_site_label_1
_geom_angle_atom_site_label_2
_geom_angle_atom_site_label_3
_geom_angle
_geom_angle_site_symmetry_1
_geom_angle_site_symmetry_3
_geom_angle_publ_flag
Cl1 Sn1 Cl3 93.59(3) . . ?
Cl2 Sn1 Cl1 90.69(8) . . ?
Cl2 Sn1 Cl3 84.27(4) . . ?
C1 N1 C3' 125.1(7) . . ?
C2 N1 C1 110.6(5) . . ?
C2 N1 C3 125.4(9) . . ?
C2 N1 C3' 98.0(7) . . ?
C3 N1 C1 96.3(7) . . ?
C4 N2 C4 134.2(17) . 4_655 ?
C4' N2 C4' 86.8(13) . 4_655 ?
C5 N2 C4 99.9(7) . . ?
C5 N2 C4 99.9(7) . 4_655 ?
C5 N2 C4' 123.1(8) . 4_655 ?
C5 N2 C4' 123.1(8) . . ?
N1 C3 C4 109.3(11) . . ?
C3 C4 N2 110.4(11) . . ?
C4' C3' N1 108.6(10) . . ?
N2 C4' C3' 109.0(12) . . ?

loop_
_geom_bond_atom_site_label_1
_geom_bond_atom_site_label_2
_geom_bond_distance
_geom_bond_site_symmetry_2
_geom_bond_publ_flag
Sn1 Cl1 2.585(2) . ?
Sn1 Cl2 2.493(2) . ?
Sn1 Cl3 2.933(2) . ?
N1 C1 1.472(8) . ?
N1 C2 1.463(9) . ?
N1 C3 1.465(13) . ?
N1 C3' 1.553(13) . ?
N2 C4 1.558(16) 4_655 ?
N2 C4 1.558(16) . ?
N2 C4' 1.475(19) 4_655 ?
N2 C4' 1.475(19) . ?
N2 C5 1.469(10) . ?
C3 C4 1.50(2) . ?
C3' C4' 1.52(2) . ?

loop_
_geom_hbond_atom_site_label_D
_geom_hbond_atom_site_label_H
_geom_hbond_atom_site_label_A
_geom_hbond_distance_DH
_geom_hbond_distance_HA
_geom_hbond_distance_DA
_geom_hbond_angle_DHA
_geom_hbond_site_symmetry_A
N1 H1B Cl3 0.98 2.12 3.078(5) 166.8 3_564
N2 H2 Cl4 0.98 2.05 3.005(8) 163.9 .
